data_7051517
loop_
_publ_author_name
'Lazar, Adina N.'
'Danylyuk, Oksana'
'Suwinska, Kinga'
'Coleman, Anthony W.'

_publ_section_title
;
 Assembly modes in the solid state structure of the complexes of
 melamine mono-cations with para-calix[4]arene sulfonic acid and
 calix[4]arene dihydroxyphosphonic acid
;
_journal_issue 1
_journal_name_full 'New Journal of Chemistry'
_journal_page_first 59
_journal_paper_doi 10.1039/b510232b
_journal_volume 30
_journal_year 2006
_chemical_formula_sum 'C39 H68 N18 O20 P2'
_chemical_formula_weight 1171.05
_chemical_name_systematic
;
?
;
_space_group_IT_number 14
_symmetry_cell_setting monoclinic
_symmetry_space_group_name_Hall '-P 2ybc'
_symmetry_space_group_name_H-M 'P 1 21/c 1'
_atom_sites_solution_hydrogens mixed
_atom_sites_solution_primary direct
_atom_sites_solution_secondary difmap
_audit_creation_method SHELXL-97
_cell_angle_alpha 90.00
_cell_angle_beta 103.281(3)
_cell_angle_gamma 90.00
_cell_formula_units_Z 4
_cell_length_a 22.1727(9)
_cell_length_b 12.4313(7)
_cell_length_c 19.5080(10)
_cell_measurement_reflns_used 6715
_cell_measurement_temperature 100(2)
_cell_measurement_theta_max 21.967
_cell_measurement_theta_min 2.910
_cell_volume 5233.3(5)
_computing_cell_refinement 'Denzo and Scalepak (Otwinowski & Minor, 1997)'
_computing_data_collection 'Collect data collection software (Nonius B.V., 1998)'
_computing_data_reduction 'Denzo and Scalepak (Otwinowski & Minor, 1997)'
_computing_molecular_graphics 'ORTEP-3 (Johnson & Burnet, 1996)'
_computing_structure_refinement 'SHELXL-97 (Sheldrick, 1997)'
_computing_structure_solution 'SHELXS-97 (Sheldrick, 1990)'
_diffrn_ambient_temperature 100(2)
_diffrn_detector_area_resol_mean
;
1242 (horizontal) x 1152 (vertical) pixels, CCD pixel size is 22.5 x 22.5 \mm
which gives at the input a pixel of 110 x 110 \mm (with 2 x 2 binning)
;
_diffrn_measured_fraction_theta_full 0.990
_diffrn_measured_fraction_theta_max 0.990
_diffrn_measurement_device_type KappaCCD
_diffrn_measurement_method
;
241 frames via \f rotation and 52 frames via \w rotation
(rotation angle 1.5\% and 2*300 s per frame)
;
_diffrn_radiation_monochromator graphite
_diffrn_radiation_source 'fine-focus sealed tube'
_diffrn_radiation_type MoK\a
_diffrn_radiation_wavelength 0.71073
_diffrn_reflns_av_R_equivalents 0.0643
_diffrn_reflns_av_sigmaI/netI 0.1185
_diffrn_reflns_limit_h_max 23
_diffrn_reflns_limit_h_min -23
_diffrn_reflns_limit_k_max 13
_diffrn_reflns_limit_k_min -13
_diffrn_reflns_limit_l_max 20
_diffrn_reflns_limit_l_min -20
_diffrn_reflns_number 55429
_diffrn_reflns_theta_full 21.98
_diffrn_reflns_theta_max 21.98
_diffrn_reflns_theta_min 3.00
_exptl_absorpt_coefficient_mu 0.177
_exptl_absorpt_correction_T_max 0.9947
_exptl_absorpt_correction_T_min 0.9522
_exptl_absorpt_correction_type none
_exptl_crystal_colour colourless
_exptl_crystal_density_diffrn 1.486
_exptl_crystal_density_method 'not measured'
_exptl_crystal_description needle
_exptl_crystal_F_000 2472
_exptl_crystal_size_max 0.28
_exptl_crystal_size_mid 0.15
_exptl_crystal_size_min 0.03
_refine_diff_density_max 0.239
_refine_diff_density_min -0.318
_refine_diff_density_rms 0.054
_refine_ls_extinction_coef 0.00187(19)
_refine_ls_extinction_expression Fc^*^=kFc[1+0.001xFc^2^\l^3^/sin(2\q)]^-1/4^
_refine_ls_extinction_method SHELXL
_refine_ls_goodness_of_fit_ref 1.005
_refine_ls_hydrogen_treatment riding
_refine_ls_matrix_type full
_refine_ls_number_parameters 751
_refine_ls_number_reflns 6336
_refine_ls_number_restraints 0
_refine_ls_restrained_S_all 1.005
_refine_ls_R_factor_all 0.1013
_refine_ls_R_factor_gt 0.0565
_refine_ls_shift/su_max 0.143
_refine_ls_shift/su_mean 0.004
_refine_ls_structure_factor_coef Fsqd
_refine_ls_weighting_details 'calc w=1/[\s^2^(Fo^2^)+(0.0245P)^2^+0.0000P] where P=(Fo^2^+2Fc^2^)/3'
_refine_ls_weighting_scheme calc
_refine_ls_wR_factor_gt 0.0978
_refine_ls_wR_factor_ref 0.1104
_reflns_number_gt 4206
_reflns_number_total 6336
_reflns_threshold_expression >2\s(I)
_cod_data_source_file b510232b.txt
_cod_data_source_block calix[4]arene_dihydrophosphonic_acid.melamine
_cod_depositor_comments
;
The following automatic conversions were performed:
'_symmetry_cell_setting' value 'Monoclinic' changed to 'monoclinic'
according to '/home/saulius/struct/CIF-dictionaries/cif_core.dic'
dictionary named 'cif_core.dic' version 2.4.1 from 2010-06-29.

Automatic conversion script
Id: cif_fix_enum 1527 2010-12-29 10:47:43Z saulius 

The following automatic conversions were performed:

'_atom_sites_solution_hydrogens' value 'geom and difmap' was changed
to 'mixed'.

Automatic conversion script
Id: cif_fix_values 6452 2018-10-05 10:23:21Z andrius 
;
_cod_original_sg_symbol_H-M P21/c
_cod_database_code 7051517

loop_
_symmetry_equiv_pos_as_xyz
'x, y, z'
'-x, y+1/2, -z+1/2'
'-x, -y, -z'
'x, -y-1/2, z-1/2'

loop_
_atom_site_label
_atom_site_type_symbol
_atom_site_fract_x
_atom_site_fract_y
_atom_site_fract_z
_atom_site_U_iso_or_equiv
_atom_site_adp_type
_atom_site_occupancy
_atom_site_symmetry_multiplicity
_atom_site_calc_flag
_atom_site_refinement_flags
_atom_site_disorder_assembly
_atom_site_disorder_group
C1A C 0.14961(18) 0.6682(4) 0.7066(2) 0.0233(11) Uani 1 1 d . . .
C2A C 0.12185(18) 0.7664(4) 0.7096(3) 0.0303(13) Uani 1 1 d . . .
H2A H 0.1158 0.7916 0.7536 0.036 Uiso 1 1 calc R . .
C3A C 0.10249(19) 0.8293(4) 0.6501(3) 0.0348(13) Uani 1 1 d . . .
H3A H 0.0841 0.8975 0.6533 0.042 Uiso 1 1 calc R . .
C4A C 0.11022(18) 0.7919(4) 0.5863(3) 0.0297(12) Uani 1 1 d . . .
H4A H 0.0969 0.8354 0.5456 0.036 Uiso 1 1 calc R . .
C5A C 0.13695(18) 0.6923(4) 0.5795(2) 0.0250(12) Uani 1 1 d . . .
C6A C 0.15663(18) 0.6332(4) 0.6413(3) 0.0263(12) Uani 1 1 d . . .
C7A C 0.14557(17) 0.6542(4) 0.5086(2) 0.0270(12) Uani 1 1 d . . .
H7A1 H 0.1894 0.6329 0.5140 0.032 Uiso 1 1 calc R . .
H7A2 H 0.1376 0.7157 0.4755 0.032 Uiso 1 1 calc R . .
O1A O 0.18657(12) 0.5353(2) 0.64187(15) 0.0308(8) Uani 1 1 d . . .
H1A H 0.1889 0.5194 0.6007 0.046 Uiso 1 1 calc R . .
C1B C 0.1047(2) 0.5608(4) 0.4759(2) 0.0270(12) Uani 1 1 d . . .
C2B C 0.0436(2) 0.5784(4) 0.4388(2) 0.0310(13) Uani 1 1 d . . .
H2B H 0.0279 0.6498 0.4345 0.037 Uiso 1 1 calc R . .
C3B C 0.0055(2) 0.4961(4) 0.4086(2) 0.0323(13) Uani 1 1 d . . .
H3B H -0.0356 0.5106 0.3832 0.039 Uiso 1 1 calc R . .
C4B C 0.0279(2) 0.3905(4) 0.4155(2) 0.0318(13) Uani 1 1 d . . .
H4B H 0.0015 0.3335 0.3944 0.038 Uiso 1 1 calc R . .
C5B C 0.08781(19) 0.3672(4) 0.4525(2) 0.0250(12) Uani 1 1 d . . .
C6B C 0.12503(19) 0.4551(4) 0.4799(2) 0.0267(12) Uani 1 1 d . . .
C7B C 0.11048(18) 0.2522(3) 0.4648(2) 0.0254(12) Uani 1 1 d . . .
H7B1 H 0.1562 0.2510 0.4723 0.030 Uiso 1 1 calc R . .
H7B2 H 0.0930 0.2089 0.4223 0.030 Uiso 1 1 calc R . .
O1B O 0.18624(11) 0.4325(2) 0.51840(15) 0.0243(8) Uani 1 1 d . . .
O2B O 0.22332(12) 0.3882(2) 0.40719(14) 0.0297(8) Uani 1 1 d G . .
O3B O 0.28509(11) 0.3379(2) 0.53080(14) 0.0248(8) Uani 1 1 d . . .
O4B O 0.27763(12) 0.5318(2) 0.49050(15) 0.0264(8) Uani 1 1 d . . .
P1B P 0.24701(5) 0.42188(10) 0.48309(7) 0.0261(4) Uani 1 1 d . . .
C1C C 0.09213(19) 0.2014(3) 0.5281(2) 0.0241(12) Uani 1 1 d . . .
C2C C 0.03668(19) 0.1447(3) 0.5176(2) 0.0276(12) Uani 1 1 d . . .
H2C H 0.0125 0.1356 0.4710 0.033 Uiso 1 1 calc R . .
C3C C 0.0159(2) 0.1011(4) 0.5733(3) 0.0317(13) Uani 1 1 d . . .
H3C H -0.0217 0.0614 0.5650 0.038 Uiso 1 1 calc R . .
C4C C 0.05062(19) 0.1161(3) 0.6415(3) 0.0280(13) Uani 1 1 d . . .
H4C H 0.0360 0.0870 0.6797 0.034 Uiso 1 1 calc R . .
C5C C 0.10622(19) 0.1725(3) 0.6553(2) 0.0244(12) Uani 1 1 d . . .
C6C C 0.12605(18) 0.2129(3) 0.5967(3) 0.0250(12) Uani 1 1 d . . .
C7C C 0.13964(19) 0.1971(3) 0.7302(2) 0.0271(12) Uani 1 1 d . . .
H7C1 H 0.1849 0.1987 0.7339 0.033 Uiso 1 1 calc R . .
H7C2 H 0.1307 0.1405 0.7621 0.033 Uiso 1 1 calc R . .
O1C O 0.18333(12) 0.2646(2) 0.61304(15) 0.0303(8) Uani 1 1 d . . .
H1C H 0.1922 0.2862 0.5758 0.046 Uiso 1 1 calc R . .
C1D C 0.11795(19) 0.3057(4) 0.7512(2) 0.0227(12) Uani 1 1 d . . .
C2D C 0.05724(19) 0.3191(4) 0.7572(2) 0.0293(12) Uani 1 1 d . . .
H2D H 0.0305 0.2585 0.7523 0.035 Uiso 1 1 calc R . .
C3D C 0.0352(2) 0.4190(4) 0.7702(2) 0.0312(13) Uani 1 1 d . . .
H3D H -0.0060 0.4263 0.7761 0.037 Uiso 1 1 calc R . .
C4D C 0.07257(18) 0.5080(4) 0.7746(2) 0.0286(13) Uani 1 1 d . . .
H4D H 0.0562 0.5771 0.7806 0.034 Uiso 1 1 calc R . .
C5D C 0.13393(19) 0.4980(4) 0.7705(2) 0.0240(12) Uani 1 1 d . . .
C6D C 0.15629(19) 0.3959(4) 0.7616(2) 0.0239(12) Uani 1 1 d . . .
C7D C 0.17338(18) 0.5990(3) 0.7710(2) 0.0284(12) Uani 1 1 d . . .
H7D1 H 0.1732 0.6415 0.8139 0.034 Uiso 1 1 calc R . .
H7D2 H 0.2167 0.5776 0.7726 0.034 Uiso 1 1 calc R . .
O1D O 0.21980(11) 0.3819(2) 0.76233(14) 0.0225(8) Uani 1 1 d . . .
O2D O 0.23356(12) 0.3122(2) 0.88679(15) 0.0256(8) Uani 1 1 d G . .
H2DO H 0.2317 0.2232 0.8891 0.026 Uiso 1 1 d G . .
O3D O 0.29753(12) 0.4659(2) 0.86514(15) 0.0264(8) Uani 1 1 d . . .
O4D O 0.31660(11) 0.2835(2) 0.81702(14) 0.0241(8) Uani 1 1 d G . .
P1D P 0.27030(5) 0.36044(10) 0.83540(6) 0.0240(3) Uani 1 1 d . . .
C3X C 0.4552(2) -0.0523(4) 0.2342(2) 0.0213(11) Uani 1 1 d . . .
C1X C 0.4574(2) 0.1361(4) 0.2328(2) 0.0213(11) Uani 1 1 d . . .
C2X C 0.5458(2) 0.0400(4) 0.2685(2) 0.0217(11) Uani 1 1 d . . .
N1X N 0.42517(15) 0.0431(3) 0.21954(18) 0.0225(9) Uani 1 1 d . . .
H1X H 0.3850 0.0445 0.2016 0.027 Uiso 1 1 calc R . .
N2X N 0.51857(15) 0.1384(3) 0.25712(17) 0.0201(9) Uani 1 1 d . . .
N3X N 0.51629(15) -0.0562(3) 0.26030(18) 0.0217(9) Uani 1 1 d . . .
N6X N 0.42197(14) -0.1416(3) 0.22073(18) 0.0254(10) Uani 1 1 d . . .
H6X1 H 0.4402 -0.2047 0.2291 0.030 Uiso 1 1 calc R . .
H6X2 H 0.3817 -0.1378 0.2035 0.030 Uiso 1 1 calc R . .
N4X N 0.42585(15) 0.2275(3) 0.21932(17) 0.0244(9) Uani 1 1 d . . .
H4X1 H 0.4454 0.2896 0.2265 0.029 Uiso 1 1 calc R . .
H4X2 H 0.3854 0.2260 0.2032 0.029 Uiso 1 1 calc R . .
N5X N 0.60703(15) 0.0381(3) 0.29011(18) 0.0261(10) Uani 1 1 d . . .
H5X1 H 0.6266 -0.0238 0.2984 0.031 Uiso 1 1 calc R . .
H5X2 H 0.6281 0.0988 0.2961 0.031 Uiso 1 1 calc R . .
C3Y C 0.4417(2) 0.2325(4) 0.5630(2) 0.0208(11) Uani 1 1 d . . .
C1Y C 0.4401(2) 0.4215(4) 0.5575(2) 0.0202(11) Uani 1 1 d . . .
C2Y C 0.5308(2) 0.3291(4) 0.5915(2) 0.0227(11) Uani 1 1 d . . .
N1Y N 0.40895(14) 0.3259(3) 0.54921(17) 0.0211(9) Uani 1 1 d . . .
H1Y H 0.3683 0.3246 0.5351 0.025 Uiso 1 1 calc R . .
N2Y N 0.50105(15) 0.4256(3) 0.58019(18) 0.0230(9) Uani 1 1 d . . .
N3Y N 0.50324(15) 0.2308(3) 0.58314(18) 0.0231(9) Uani 1 1 d . . .
N6Y N 0.41072(15) 0.1407(3) 0.55576(17) 0.0265(10) Uani 1 1 d . . .
H6Y1 H 0.4308 0.0793 0.5642 0.032 Uiso 1 1 calc R . .
H6Y2 H 0.3700 0.1410 0.5425 0.032 Uiso 1 1 calc R . .
N4Y N 0.40762(15) 0.5115(3) 0.54414(18) 0.0253(10) Uani 1 1 d . . .
H4Y1 H 0.4266 0.5741 0.5503 0.030 Uiso 1 1 calc R . .
H4Y2 H 0.3671 0.5086 0.5291 0.030 Uiso 1 1 calc R . .
N5Y N 0.59127(14) 0.3313(3) 0.61190(17) 0.0269(10) Uani 1 1 d . . .
H5Y1 H 0.6123 0.2708 0.6196 0.032 Uiso 1 1 calc R . .
H5Y2 H 0.6109 0.3934 0.6179 0.032 Uiso 1 1 calc R . .
C2Z C 0.4449(2) 0.8286(4) 0.5657(2) 0.0216(11) Uani 1 1 d . . .
C1Z C 0.5362(2) 0.9194(4) 0.5956(2) 0.0213(11) Uani 1 1 d . . .
C3Z C 0.5328(2) 0.7300(4) 0.6009(2) 0.0194(11) Uani 1 1 d . . .
N3Z N 0.47152(15) 0.7299(3) 0.57772(18) 0.0220(9) Uani 1 1 d . . .
N2Z N 0.47533(16) 0.9249(3) 0.57165(18) 0.0209(9) Uani 1 1 d . . .
N1Z N 0.56636(14) 0.8231(3) 0.61212(17) 0.0201(9) Uani 1 1 d . . .
H1Z H 0.6066 0.8214 0.6297 0.024 Uiso 1 1 calc R . .
N6Z N 0.56410(14) 0.6392(3) 0.61453(17) 0.0244(10) Uani 1 1 d . . .
H6Z1 H 0.5444 0.5772 0.6083 0.029 Uiso 1 1 calc R . .
H6Z2 H 0.6046 0.6406 0.6298 0.029 Uiso 1 1 calc R . .
N5Z N 0.38406(14) 0.8314(3) 0.54565(17) 0.0281(10) Uani 1 1 d . . .
H5Z1 H 0.3627 0.7711 0.5407 0.034 Uiso 1 1 calc R . .
H5Z2 H 0.3648 0.8935 0.5372 0.034 Uiso 1 1 calc R . .
N4Z N 0.57057(15) 1.0077(3) 0.60588(18) 0.0253(10) Uani 1 1 d . . .
H4Z1 H 0.5530 1.0712 0.5968 0.030 Uiso 1 1 calc R . .
H4Z2 H 0.6110 1.0029 0.6218 0.030 Uiso 1 1 calc R . .
C1S C 0.1912(2) -0.0274(4) 0.4799(3) 0.0437(15) Uani 1 1 d . . .
H1S1 H 0.1850 0.0036 0.4326 0.066 Uiso 1 1 calc R . .
H1S2 H 0.1534 -0.0178 0.4973 0.066 Uiso 1 1 calc R . .
H1S3 H 0.2004 -0.1043 0.4780 0.066 Uiso 1 1 calc R . .
C2S C 0.24455(19) 0.0286(4) 0.5288(2) 0.0363(14) Uani 1 1 d . . .
H2S1 H 0.2352 0.1064 0.5301 0.044 Uiso 1 1 calc R . .
H2S2 H 0.2491 -0.0002 0.5770 0.044 Uiso 1 1 calc R . .
O1S O 0.30199(12) 0.0151(2) 0.50768(15) 0.0310(8) Uani 1 1 d . . .
H1S H 0.2989 0.0419 0.4675 0.046 Uiso 1 1 calc R . .
O1W O 0.30670(12) 0.0982(3) 0.16775(15) 0.0296(8) Uani 1 1 d G . .
H1W1 H 0.2932 0.1145 0.1246 0.044 Uiso 1 1 d G . .
H1W2 H 0.2672 0.0812 0.1833 0.044 Uiso 1 1 d G . .
O2W O 0.29741(14) 0.3483(2) 0.20023(17) 0.0337(8) Uani 1 1 d G . .
H2W1 H 0.3005 0.3106 0.2372 0.051 Uiso 1 1 d G . .
H2W2 H 0.2715 0.3175 0.1671 0.051 Uiso 1 1 d G . .
O3W O 0.32339(13) 0.4858(3) 0.34912(18) 0.0424(10) Uani 1 1 d G . .
H3W1 H 0.2899 0.4715 0.3795 0.064 Uiso 1 1 d G . .
H3W2 H 0.2993 0.4995 0.3059 0.064 Uiso 1 1 d G . .
O4W O 0.23305(18) 0.5312(3) 0.2274(3) 0.0776(13) Uani 1 1 d G . .
H4W1 H 0.2461 0.4692 0.2193 0.116 Uiso 1 1 d G . .
H4W2 H 0.1962 0.5242 0.2324 0.116 Uiso 1 1 d G . .
O5W O 0.14223(15) 0.5313(3) 0.32336(18) 0.0554(11) Uani 1 1 d G . .
H5W1 H 0.0907 0.5377 0.3409 0.083 Uiso 1 1 d G . .
H5W2 H 0.1771 0.4642 0.3522 0.083 Uiso 1 1 d G . .
O6W O 0.29870(14) 0.7111(3) 0.21122(18) 0.0392(9) Uani 1 1 d G . .
H6W1 H 0.2704 0.6639 0.2074 0.059 Uiso 1 1 d G . .
H6W2 H 0.2954 0.7535 0.2444 0.059 Uiso 1 1 d G . .
O7W O 0.23436(14) 0.6881(3) 0.38846(18) 0.0451(9) Uani 1 1 d G . .
H7W1 H 0.2549 0.6311 0.4376 0.068 Uiso 1 1 d G . .
H7W2 H 0.2018 0.6410 0.3484 0.068 Uiso 1 1 d G . .
O8W O 0.31783(12) 0.6662(3) 0.60239(18) 0.0338(8) Uani 1 1 d G . .
H8W1 H 0.2950 0.6211 0.5756 0.051 Uiso 1 1 d G . .
H8W2 H 0.2957 0.6972 0.6268 0.051 Uiso 1 1 d G . .
O9W O 0.31364(12) 0.8187(2) 0.34134(16) 0.0304(8) Uani 1 1 d G . .
H9W1 H 0.2847 0.7821 0.3519 0.046 Uiso 1 1 d G . .
H9W2 H 0.3040 0.9044 0.3465 0.046 Uiso 1 1 d G . .

loop_
_atom_site_aniso_label
_atom_site_aniso_U_11
_atom_site_aniso_U_22
_atom_site_aniso_U_33
_atom_site_aniso_U_23
_atom_site_aniso_U_13
_atom_site_aniso_U_12
C1A 0.017(2) 0.020(3) 0.032(3) -0.002(3) 0.004(2) 0.001(2)
C2A 0.031(3) 0.021(3) 0.038(4) -0.003(3) 0.007(3) 0.000(2)
C3A 0.031(3) 0.026(3) 0.050(4) -0.002(3) 0.015(3) 0.006(3)
C4A 0.026(3) 0.019(3) 0.042(4) 0.007(3) 0.005(3) 0.001(2)
C5A 0.022(3) 0.013(3) 0.039(4) 0.004(3) 0.005(2) -0.003(2)
C6A 0.022(3) 0.011(3) 0.045(4) -0.003(3) 0.006(3) 0.000(2)
C7A 0.025(3) 0.023(3) 0.033(3) 0.005(3) 0.008(2) 0.002(2)
O1A 0.0388(19) 0.023(2) 0.030(2) 0.0009(16) 0.0059(16) 0.0066(16)
C1B 0.027(3) 0.021(3) 0.031(3) 0.001(3) 0.006(3) -0.003(3)
C2B 0.037(3) 0.016(3) 0.042(3) 0.005(3) 0.012(3) 0.001(3)
C3B 0.026(3) 0.029(4) 0.040(4) 0.003(3) 0.005(3) -0.001(3)
C4B 0.034(3) 0.030(4) 0.030(3) 0.001(3) 0.004(3) -0.004(3)
C5B 0.027(3) 0.017(3) 0.033(3) 0.002(3) 0.009(3) -0.002(2)
C6B 0.019(3) 0.028(4) 0.033(3) 0.000(3) 0.007(2) 0.001(3)
C7B 0.023(3) 0.020(3) 0.030(3) -0.002(2) 0.002(2) -0.004(2)
O1B 0.0187(17) 0.023(2) 0.031(2) -0.0001(16) 0.0047(15) 0.0008(14)
O2B 0.047(2) 0.019(2) 0.022(2) -0.0023(16) 0.0048(16) 0.0053(15)
O3B 0.0245(17) 0.022(2) 0.026(2) 0.0025(16) 0.0024(15) 0.0063(15)
O4B 0.0274(17) 0.016(2) 0.036(2) 0.0037(16) 0.0081(15) -0.0021(15)
P1B 0.0277(7) 0.0219(9) 0.0292(9) 0.0016(7) 0.0078(6) 0.0030(6)
C1C 0.025(3) 0.013(3) 0.034(3) -0.004(2) 0.007(3) 0.000(2)
C2C 0.027(3) 0.020(3) 0.036(3) -0.001(3) 0.006(3) 0.000(2)
C3C 0.029(3) 0.020(3) 0.044(4) -0.005(3) 0.005(3) 0.001(2)
C4C 0.030(3) 0.012(3) 0.047(4) 0.002(3) 0.020(3) 0.006(2)
C5C 0.023(3) 0.017(3) 0.035(3) 0.001(3) 0.011(3) -0.001(2)
C6C 0.021(3) 0.014(3) 0.039(4) -0.005(3) 0.006(3) -0.004(2)
C7C 0.032(3) 0.021(3) 0.029(3) 0.002(2) 0.008(2) -0.001(2)
O1C 0.0313(18) 0.031(2) 0.030(2) -0.0019(17) 0.0102(16) -0.0091(16)
C1D 0.028(3) 0.016(3) 0.023(3) -0.002(2) 0.004(2) 0.005(2)
C2D 0.026(3) 0.030(4) 0.034(3) -0.005(3) 0.011(2) -0.007(2)
C3D 0.023(3) 0.029(4) 0.044(3) -0.010(3) 0.011(3) -0.003(3)
C4D 0.021(3) 0.025(3) 0.040(3) -0.002(3) 0.009(2) 0.006(2)
C5D 0.029(3) 0.019(3) 0.023(3) -0.003(2) 0.002(2) 0.000(2)
C6D 0.026(3) 0.024(3) 0.023(3) -0.002(2) 0.007(2) 0.000(3)
C7D 0.031(3) 0.021(3) 0.035(3) -0.003(3) 0.009(3) 0.002(2)
O1D 0.0173(16) 0.020(2) 0.031(2) 0.0007(15) 0.0058(15) 0.0021(14)
O2D 0.0303(17) 0.0155(19) 0.034(2) 0.0006(16) 0.0134(16) -0.0004(15)
O3D 0.0289(17) 0.0156(19) 0.033(2) -0.0016(16) 0.0041(15) -0.0039(15)
O4D 0.0241(16) 0.0182(19) 0.031(2) 0.0006(15) 0.0085(15) 0.0010(14)
P1D 0.0259(7) 0.0184(8) 0.0279(8) 0.0018(7) 0.0070(6) 0.0012(6)
C3X 0.030(3) 0.018(3) 0.018(3) 0.001(2) 0.011(2) 0.002(3)
C1X 0.030(3) 0.017(3) 0.018(3) 0.000(2) 0.009(2) 0.005(3)
C2X 0.026(3) 0.019(3) 0.021(3) 0.001(2) 0.005(2) 0.003(3)
N1X 0.022(2) 0.013(3) 0.031(3) -0.001(2) 0.0025(19) -0.002(2)
N2X 0.023(2) 0.017(3) 0.021(2) -0.0007(19) 0.0057(19) -0.0011(19)
N3X 0.024(2) 0.013(3) 0.028(3) -0.0006(19) 0.005(2) 0.0018(19)
N6X 0.023(2) 0.011(2) 0.043(3) -0.002(2) 0.0097(19) 0.0009(19)
N4X 0.023(2) 0.017(3) 0.031(3) -0.002(2) 0.0037(18) -0.0035(19)
N5X 0.024(2) 0.015(2) 0.037(3) 0.0001(19) 0.002(2) 0.0016(18)
C3Y 0.034(3) 0.009(3) 0.021(3) -0.001(2) 0.010(2) 0.001(3)
C1Y 0.028(3) 0.013(3) 0.021(3) -0.002(2) 0.009(2) -0.004(3)
C2Y 0.025(3) 0.020(3) 0.024(3) 0.001(2) 0.009(2) 0.001(3)
N1Y 0.019(2) 0.015(3) 0.028(2) -0.0002(19) 0.0024(18) 0.000(2)
N2Y 0.021(2) 0.019(3) 0.028(2) -0.002(2) 0.0039(19) 0.0011(19)
N3Y 0.021(2) 0.019(3) 0.031(3) 0.000(2) 0.0095(19) -0.0005(19)
N6Y 0.026(2) 0.018(3) 0.035(3) 0.003(2) 0.0075(19) 0.0051(19)
N4Y 0.024(2) 0.014(3) 0.038(3) 0.000(2) 0.0069(19) 0.0010(19)
N5Y 0.025(2) 0.012(2) 0.042(3) 0.002(2) 0.004(2) 0.0019(18)
C2Z 0.027(3) 0.021(3) 0.018(3) 0.003(2) 0.007(2) 0.003(3)
C1Z 0.034(3) 0.013(3) 0.018(3) -0.002(2) 0.008(2) -0.002(3)
C3Z 0.029(3) 0.012(3) 0.018(3) -0.002(2) 0.006(2) -0.002(3)
N3Z 0.022(2) 0.018(3) 0.026(2) -0.0009(19) 0.0051(18) 0.0021(19)
N2Z 0.021(2) 0.015(3) 0.026(2) 0.0011(19) 0.0043(19) 0.0005(19)
N1Z 0.019(2) 0.015(3) 0.026(2) 0.001(2) 0.0040(18) -0.004(2)
N6Z 0.021(2) 0.012(3) 0.039(3) -0.001(2) 0.0041(19) -0.0039(19)
N5Z 0.022(2) 0.014(2) 0.045(3) 0.002(2) 0.002(2) 0.0019(18)
N4Z 0.023(2) 0.014(2) 0.038(3) 0.003(2) 0.0051(19) 0.0014(19)
C1S 0.042(3) 0.035(4) 0.054(4) 0.004(3) 0.012(3) -0.011(3)
C2S 0.037(3) 0.038(4) 0.036(3) 0.005(3) 0.015(3) 0.007(3)
O1S 0.0289(18) 0.030(2) 0.035(2) 0.0087(16) 0.0083(16) 0.0054(15)
O1W 0.0248(17) 0.035(2) 0.028(2) 0.0023(18) 0.0032(15) 0.0025(16)
O2W 0.039(2) 0.030(2) 0.033(2) 0.0034(18) 0.0100(17) -0.0025(17)
O3W 0.043(2) 0.028(2) 0.065(3) 0.010(2) 0.0292(19) 0.0019(18)
O4W 0.070(3) 0.063(3) 0.101(4) -0.001(3) 0.022(3) -0.003(2)
O5W 0.062(2) 0.051(3) 0.051(3) 0.003(2) 0.009(2) 0.003(2)
O6W 0.047(2) 0.030(2) 0.044(3) 0.0007(18) 0.0163(19) 0.0057(17)
O7W 0.047(2) 0.037(2) 0.047(2) 0.016(2) 0.0027(19) -0.0093(18)
O8W 0.0363(19) 0.027(2) 0.038(2) -0.0052(17) 0.0079(17) -0.0010(16)
O9W 0.0262(18) 0.015(2) 0.048(2) 0.0032(17) 0.0029(17) -0.0009(15)

loop_
_atom_type_symbol
_atom_type_description
_atom_type_scat_dispersion_real
_atom_type_scat_dispersion_imag
_atom_type_scat_source
C C 0.0033 0.0016 'International Tables Vol C Tables 4.2.6.8 and 6.1.1.4'
H H 0.0000 0.0000 'International Tables Vol C Tables 4.2.6.8 and 6.1.1.4'
O O 0.0106 0.0060 'International Tables Vol C Tables 4.2.6.8 and 6.1.1.4'
N N 0.0061 0.0033 'International Tables Vol C Tables 4.2.6.8 and 6.1.1.4'
P P 0.1023 0.0942 'International Tables Vol C Tables 4.2.6.8 and 6.1.1.4'

loop_
_geom_angle_atom_site_label_1
_geom_angle_atom_site_label_2
_geom_angle_atom_site_label_3
_geom_angle
_geom_angle_site_symmetry_1
_geom_angle_site_symmetry_3
_geom_angle_publ_flag
C2A C1A C6A 117.6(4) . . ?
C2A C1A C7D 122.9(4) . . ?
C6A C1A C7D 119.5(4) . . ?
C1A C2A C3A 121.4(4) . . ?
C1A C2A H2A 119.3 . . ?
C3A C2A H2A 119.3 . . ?
C4A C3A C2A 119.3(4) . . ?
C4A C3A H3A 120.3 . . ?
C2A C3A H3A 120.4 . . ?
C3A C4A C5A 122.0(5) . . ?
C3A C4A H4A 119.0 . . ?
C5A C4A H4A 119.0 . . ?
C4A C5A C6A 116.3(4) . . ?
C4A C5A C7A 120.7(4) . . ?
C6A C5A C7A 123.0(4) . . ?
O1A C6A C1A 115.0(4) . . ?
O1A C6A C5A 121.7(4) . . ?
C1A C6A C5A 123.3(4) . . ?
C5A C7A C1B 115.8(3) . . ?
C5A C7A H7A1 108.3 . . ?
C1B C7A H7A1 108.3 . . ?
C5A C7A H7A2 108.3 . . ?
C1B C7A H7A2 108.3 . . ?
H7A1 C7A H7A2 107.4 . . ?
C6A O1A H1A 109.5 . . ?
C6B C1B C2B 116.2(4) . . ?
C6B C1B C7A 123.1(4) . . ?
C2B C1B C7A 120.7(4) . . ?
C3B C2B C1B 122.3(4) . . ?
C3B C2B H2B 118.9 . . ?
C1B C2B H2B 118.9 . . ?
C2B C3B C4B 119.3(4) . . ?
C2B C3B H3B 120.4 . . ?
C4B C3B H3B 120.4 . . ?
C5B C4B C3B 121.4(4) . . ?
C5B C4B H4B 119.3 . . ?
C3B C4B H4B 119.3 . . ?
C4B C5B C6B 116.5(4) . . ?
C4B C5B C7B 121.4(4) . . ?
C6B C5B C7B 122.0(4) . . ?
C1B C6B C5B 124.3(4) . . ?
C1B C6B O1B 118.4(4) . . ?
C5B C6B O1B 117.2(4) . . ?
C5B C7B C1C 112.3(3) . . ?
C5B C7B H7B1 109.2 . . ?
C1C C7B H7B1 109.2 . . ?
C5B C7B H7B2 109.2 . . ?
C1C C7B H7B2 109.2 . . ?
H7B1 C7B H7B2 107.9 . . ?
C6B O1B P1B 124.5(3) . . ?
O2B P1B O4B 112.92(17) . . ?
O2B P1B O3B 115.43(17) . . ?
O4B P1B O3B 112.75(17) . . ?
O2B P1B O1B 107.28(16) . . ?
O4B P1B O1B 106.13(15) . . ?
O3B P1B O1B 101.01(15) . . ?
C6C C1C C2C 117.4(4) . . ?
C6C C1C C7B 123.7(4) . . ?
C2C C1C C7B 118.8(4) . . ?
C3C C2C C1C 121.7(4) . . ?
C3C C2C H2C 119.2 . . ?
C1C C2C H2C 119.2 . . ?
C2C C3C C4C 119.2(4) . . ?
C2C C3C H3C 120.4 . . ?
C4C C3C H3C 120.4 . . ?
C3C C4C C5C 121.7(4) . . ?
C3C C4C H4C 119.1 . . ?
C5C C4C H4C 119.1 . . ?
C4C C5C C6C 116.9(4) . . ?
C4C C5C C7C 120.4(4) . . ?
C6C C5C C7C 122.5(4) . . ?
C1C C6C O1C 122.2(4) . . ?
C1C C6C C5C 123.1(4) . . ?
O1C C6C C5C 114.7(4) . . ?
C5C C7C C1D 109.0(4) . . ?
C5C C7C H7C1 109.9 . . ?
C1D C7C H7C1 109.9 . . ?
C5C C7C H7C2 109.9 . . ?
C1D C7C H7C2 109.9 . . ?
H7C1 C7C H7C2 108.3 . . ?
C6C O1C H1C 109.5 . . ?
C2D C1D C6D 117.6(4) . . ?
C2D C1D C7C 120.1(4) . . ?
C6D C1D C7C 122.2(4) . . ?
C3D C2D C1D 121.0(4) . . ?
C3D C2D H2D 119.5 . . ?
C1D C2D H2D 119.5 . . ?
C4D C3D C2D 120.2(4) . . ?
C4D C3D H3D 119.9 . . ?
C2D C3D H3D 119.9 . . ?
C3D C4D C5D 120.7(4) . . ?
C3D C4D H4D 119.7 . . ?
C5D C4D H4D 119.7 . . ?
C4D C5D C6D 118.2(4) . . ?
C4D C5D C7D 119.6(4) . . ?
C6D C5D C7D 122.1(4) . . ?
C5D C6D C1D 122.0(4) . . ?
C5D C6D O1D 119.6(4) . . ?
C1D C6D O1D 118.3(4) . . ?
C1A C7D C5D 111.9(4) . . ?
C1A C7D H7D1 109.2 . . ?
C5D C7D H7D1 109.2 . . ?
C1A C7D H7D2 109.2 . . ?
C5D C7D H7D2 109.2 . . ?
H7D1 C7D H7D2 107.9 . . ?
C6D O1D P1D 120.9(2) . . ?
P1D O2D H2DO 116.3 . . ?
O3D P1D O4D 114.23(15) . . ?
O3D P1D O2D 108.17(16) . . ?
O4D P1D O2D 113.39(16) . . ?
O3D P1D O1D 109.34(16) . . ?
O4D P1D O1D 105.46(15) . . ?
O2D P1D O1D 105.85(15) . . ?
N6X C3X N3X 121.0(4) . . ?
N6X C3X N1X 117.8(4) . . ?
N3X C3X N1X 121.2(4) . . ?
N4X C1X N2X 120.0(4) . . ?
N4X C1X N1X 117.5(4) . . ?
N2X C1X N1X 122.5(4) . . ?
N5X C2X N3X 117.0(4) . . ?
N5X C2X N2X 116.8(4) . . ?
N3X C2X N2X 126.2(4) . . ?
C1X N1X C3X 119.6(4) . . ?
C1X N1X H1X 120.2 . . ?
C3X N1X H1X 120.2 . . ?
C1X N2X C2X 114.6(4) . . ?
C3X N3X C2X 115.7(4) . . ?
C3X N6X H6X1 120.0 . . ?
C3X N6X H6X2 120.0 . . ?
H6X1 N6X H6X2 120.0 . . ?
C1X N4X H4X1 120.0 . . ?
C1X N4X H4X2 120.0 . . ?
H4X1 N4X H4X2 120.0 . . ?
C2X N5X H5X1 120.0 . . ?
C2X N5X H5X2 120.0 . . ?
H5X1 N5X H5X2 120.0 . . ?
N6Y C3Y N3Y 119.4(4) . . ?
N6Y C3Y N1Y 118.3(4) . . ?
N3Y C3Y N1Y 122.3(4) . . ?
N2Y C1Y N4Y 120.1(4) . . ?
N2Y C1Y N1Y 121.5(4) . . ?
N4Y C1Y N1Y 118.3(4) . . ?
N5Y C2Y N3Y 117.2(4) . . ?
N5Y C2Y N2Y 117.0(4) . . ?
N3Y C2Y N2Y 125.8(4) . . ?
C3Y N1Y C1Y 119.1(4) . . ?
C3Y N1Y H1Y 120.4 . . ?
C1Y N1Y H1Y 120.4 . . ?
C1Y N2Y C2Y 116.1(4) . . ?
C3Y N3Y C2Y 115.1(4) . . ?
C3Y N6Y H6Y1 120.0 . . ?
C3Y N6Y H6Y2 120.0 . . ?
H6Y1 N6Y H6Y2 120.0 . . ?
C1Y N4Y H4Y1 120.0 . . ?
C1Y N4Y H4Y2 120.0 . . ?
H4Y1 N4Y H4Y2 120.0 . . ?
C2Y N5Y H5Y1 120.0 . . ?
C2Y N5Y H5Y2 120.0 . . ?
H5Y1 N5Y H5Y2 120.0 . . ?
N5Z C2Z N3Z 116.7(4) . . ?
N5Z C2Z N2Z 117.0(4) . . ?
N3Z C2Z N2Z 126.2(4) . . ?
N4Z C1Z N2Z 121.0(4) . . ?
N4Z C1Z N1Z 117.1(4) . . ?
N2Z C1Z N1Z 121.9(4) . . ?
N6Z C3Z N3Z 121.1(4) . . ?
N6Z C3Z N1Z 116.8(4) . . ?
N3Z C3Z N1Z 122.1(4) . . ?
C3Z N3Z C2Z 115.3(4) . . ?
C1Z N2Z C2Z 115.3(4) . . ?
C3Z N1Z C1Z 118.9(4) . . ?
C3Z N1Z H1Z 120.5 . . ?
C1Z N1Z H1Z 120.5 . . ?
C3Z N6Z H6Z1 120.0 . . ?
C3Z N6Z H6Z2 120.0 . . ?
H6Z1 N6Z H6Z2 120.0 . . ?
C2Z N5Z H5Z1 120.0 . . ?
C2Z N5Z H5Z2 120.0 . . ?
H5Z1 N5Z H5Z2 120.0 . . ?
C1Z N4Z H4Z1 120.0 . . ?
C1Z N4Z H4Z2 120.0 . . ?
H4Z1 N4Z H4Z2 120.0 . . ?
C2S C1S H1S1 109.5 . . ?
C2S C1S H1S2 109.5 . . ?
H1S1 C1S H1S2 109.5 . . ?
C2S C1S H1S3 109.5 . . ?
H1S1 C1S H1S3 109.5 . . ?
H1S2 C1S H1S3 109.5 . . ?
O1S C2S C1S 112.5(4) . . ?
O1S C2S H2S1 109.1 . . ?
C1S C2S H2S1 109.1 . . ?
O1S C2S H2S2 109.1 . . ?
C1S C2S H2S2 109.1 . . ?
H2S1 C2S H2S2 107.8 . . ?
C2S O1S H1S 109.5 . . ?
H1W1 O1W H1W2 102.4 . . ?
H2W1 O2W H2W2 107.7 . . ?
H3W1 O3W H3W2 102.2 . . ?
H4W1 O4W H4W2 107.7 . . ?
H5W1 O5W H5W2 116.4 . . ?
H6W1 O6W H6W2 107.7 . . ?
H7W1 O7W H7W2 108.7 . . ?
H8W1 O8W H8W2 107.7 . . ?
H9W1 O9W H9W2 109.0 . . ?

loop_
_geom_bond_atom_site_label_1
_geom_bond_atom_site_label_2
_geom_bond_distance
_geom_bond_site_symmetry_2
_geom_bond_publ_flag
C1A C2A 1.374(6) . ?
C1A C6A 1.389(6) . ?
C1A C7D 1.514(6) . ?
C2A C3A 1.384(6) . ?
C2A H2A 0.9500 . ?
C3A C4A 1.377(6) . ?
C3A H3A 0.9500 . ?
C4A C5A 1.392(6) . ?
C4A H4A 0.9500 . ?
C5A C6A 1.392(6) . ?
C5A C7A 1.515(6) . ?
C6A O1A 1.386(5) . ?
C7A C1B 1.521(6) . ?
C7A H7A1 0.9900 . ?
C7A H7A2 0.9900 . ?
O1A H1A 0.8400 . ?
C1B C6B 1.386(6) . ?
C1B C2B 1.399(5) . ?
C2B C3B 1.370(6) . ?
C2B H2B 0.9500 . ?
C3B C4B 1.399(6) . ?
C3B H3B 0.9500 . ?
C4B C5B 1.389(5) . ?
C4B H4B 0.9500 . ?
C5B C6B 1.399(6) . ?
C5B C7B 1.517(6) . ?
C6B O1B 1.420(5) . ?
C7B C1C 1.524(5) . ?
C7B H7B1 0.9900 . ?
C7B H7B2 0.9900 . ?
O1B P1B 1.654(3) . ?
O2B P1B 1.512(3) . ?
O3B P1B 1.519(3) . ?
O4B P1B 1.518(3) . ?
C1C C6C 1.384(6) . ?
C1C C2C 1.391(5) . ?
C2C C3C 1.385(5) . ?
C2C H2C 0.9500 . ?
C3C C4C 1.387(6) . ?
C3C H3C 0.9500 . ?
C4C C5C 1.389(5) . ?
C4C H4C 0.9500 . ?
C5C C6C 1.407(6) . ?
C5C C7C 1.510(6) . ?
C6C O1C 1.394(4) . ?
C7C C1D 1.521(5) . ?
C7C H7C1 0.9900 . ?
C7C H7C2 0.9900 . ?
O1C H1C 0.8400 . ?
C1D C2D 1.388(5) . ?
C1D C6D 1.393(6) . ?
C2D C3D 1.380(6) . ?
C2D H2D 0.9500 . ?
C3D C4D 1.373(5) . ?
C3D H3D 0.9500 . ?
C4D C5D 1.387(5) . ?
C4D H4D 0.9500 . ?
C5D C6D 1.388(6) . ?
C5D C7D 1.529(5) . ?
C6D O1D 1.416(4) . ?
C7D H7D1 0.9900 . ?
C7D H7D2 0.9900 . ?
O1D P1D 1.620(3) . ?
O2D P1D 1.550(3) . ?
O2D H2DO 1.1088 . ?
O3D P1D 1.503(3) . ?
O4D P1D 1.505(3) . ?
C3X N6X 1.325(5) . ?
C3X N3X 1.334(5) . ?
C3X N1X 1.358(5) . ?
C1X N4X 1.329(5) . ?
C1X N2X 1.330(5) . ?
C1X N1X 1.353(5) . ?
C2X N5X 1.326(5) . ?
C2X N3X 1.355(5) . ?
C2X N2X 1.360(5) . ?
N1X H1X 0.8800 . ?
N6X H6X1 0.8800 . ?
N6X H6X2 0.8800 . ?
N4X H4X1 0.8800 . ?
N4X H4X2 0.8800 . ?
N5X H5X1 0.8800 . ?
N5X H5X2 0.8800 . ?
C3Y N6Y 1.322(5) . ?
C3Y N3Y 1.331(5) . ?
C3Y N1Y 1.363(5) . ?
C1Y N2Y 1.323(5) . ?
C1Y N4Y 1.323(5) . ?
C1Y N1Y 1.366(5) . ?
C2Y N5Y 1.309(5) . ?
C2Y N3Y 1.359(5) . ?
C2Y N2Y 1.362(5) . ?
N1Y H1Y 0.8800 . ?
N6Y H6Y1 0.8800 . ?
N6Y H6Y2 0.8800 . ?
N4Y H4Y1 0.8800 . ?
N4Y H4Y2 0.8800 . ?
N5Y H5Y1 0.8800 . ?
N5Y H5Y2 0.8800 . ?
C2Z N5Z 1.316(4) . ?
C2Z N3Z 1.358(5) . ?
C2Z N2Z 1.366(5) . ?
C1Z N4Z 1.324(5) . ?
C1Z N2Z 1.325(5) . ?
C1Z N1Z 1.372(5) . ?
C3Z N6Z 1.320(5) . ?
C3Z N3Z 1.329(5) . ?
C3Z N1Z 1.367(5) . ?
N1Z H1Z 0.8800 . ?
N6Z H6Z1 0.8800 . ?
N6Z H6Z2 0.8800 . ?
N5Z H5Z1 0.8800 . ?
N5Z H5Z2 0.8800 . ?
N4Z H4Z1 0.8800 . ?
N4Z H4Z2 0.8800 . ?
C1S C2S 1.509(6) . ?
C1S H1S1 0.9800 . ?
C1S H1S2 0.9800 . ?
C1S H1S3 0.9800 . ?
C2S O1S 1.436(4) . ?
C2S H2S1 0.9900 . ?
C2S H2S2 0.9900 . ?
O1S H1S 0.8400 . ?
O1W H1W1 0.8499 . ?
O1W H1W2 1.0119 . ?
O2W H2W1 0.8500 . ?
O2W H2W2 0.8501 . ?
O3W H3W1 1.0646 . ?
O3W H3W2 0.9043 . ?
O4W H4W1 0.8501 . ?
O4W H4W2 0.8501 . ?
O5W H5W1 1.2684 . ?
O5W H5W2 1.1883 . ?
O6W H6W1 0.8500 . ?
O6W H6W2 0.8502 . ?
O7W H7W1 1.1951 . ?
O7W H7W2 1.1028 . ?
O8W H8W1 0.8500 . ?
O8W H8W2 0.8500 . ?
O9W H9W1 0.8501 . ?
O9W H9W2 1.0958 . ?

loop_
_geom_hbond_atom_site_label_D
_geom_hbond_atom_site_label_H
_geom_hbond_atom_site_label_A
_geom_hbond_distance_DH
_geom_hbond_distance_HA
_geom_hbond_distance_DA
_geom_hbond_angle_DHA
_geom_hbond_site_symmetry_A
O1A H1A O1B 0.84 1.92 2.725(4) 158.9 .
O2D H2DO O2B 1.11 1.45 2.542(4) 166.0 4_566
O1C H1C O1B 0.84 2.12 2.797(4) 136.9 .
O1C H1C O3B 0.84 2.50 3.187(3) 139.7 .
N1X H1X O1W 0.88 1.83 2.677(4) 159.7 .
N6X H6X1 N2X 0.88 2.14 3.023(5) 176.4 2_645
N6X H6X2 O8W 0.88 2.18 2.882(5) 136.8 4_565
N6X H6X2 O6W 0.88 2.66 3.259(4) 126.5 1_545
N4X H4X1 N3X 0.88 2.09 2.966(5) 174.6 2_655
N4X H4X2 O1W 0.88 2.34 3.059(4) 138.5 .
N4X H4X2 O2W 0.88 2.46 3.165(5) 137.0 .
N5X H5X1 O2W 0.88 2.31 3.148(4) 158.6 2_645
N5X H5X2 O6W 0.88 2.17 3.003(5) 157.5 2_645
N1Y H1Y O3B 0.88 1.84 2.691(4) 163.7 .
N6Y H6Y1 N2Z 0.88 2.15 3.023(5) 173.0 1_545
N6Y H6Y2 O1S 0.88 2.17 2.844(4) 132.9 .
N4Y H4Y1 N3Z 0.88 2.19 3.063(5) 173.4 .
N4Y H4Y2 O4B 0.88 1.97 2.843(4) 168.9 .
N5Y H5Y1 O9W 0.88 1.98 2.806(4) 154.7 3_666
N5Y H5Y2 O3W 0.88 2.09 2.944(5) 163.7 3_666
N1Z H1Z O4D 0.88 1.84 2.691(4) 161.8 2_656
N6Z H6Z1 N2Y 0.88 2.13 3.003(5) 172.2 .
N6Z H6Z2 O3W 0.88 2.21 2.885(4) 133.3 3_666
N6Z H6Z2 O4D 0.88 2.54 3.222(4) 134.9 2_656
N5Z H5Z2 O1S 0.88 2.05 2.908(4) 166.2 1_565
N5Z H5Z1 O8W 0.88 2.16 2.888(4) 139.1 .
N4Z H4Z1 N3Y 0.88 2.26 3.133(5) 174.0 1_565
N4Z H4Z2 O3D 0.88 2.04 2.895(4) 164.3 2_656
O1S H1S O3D 0.84 1.99 2.770(4) 153.6 4_565
O1S H1S O2D 0.84 2.61 3.291(4) 138.9 4_565
O1W H1W1 O3B 0.85 1.89 2.722(4) 165.0 4_565
O1W H1W2 O1D 1.01 2.11 2.968(4) 141.7 4_565
O1W H1W2 O1A 1.01 2.30 3.079(4) 133.1 4_565
O2W H2W1 O4D 0.85 1.91 2.759(4) 172.4 4_565
O2W H2W2 O1C 0.85 2.24 3.048(4) 157.8 4_565
O3W H3W1 O2B 1.06 1.98 2.972(4) 154.0 .
O3W H3W1 O4B 1.06 2.37 3.201(4) 134.2 .
O3W H3W2 O4W 0.90 1.90 2.791(6) 166.0 .
O4W H4W1 O2W 0.85 1.97 2.799(5) 164.0 .
O4W H4W2 O5W 0.85 2.36 3.049(5) 138.6 .
O5W H5W2 O2B 1.19 1.61 2.779(4) 166.9 .
O6W H6W1 O4W 0.85 1.93 2.726(5) 156.4 .
O6W H6W2 O9W 0.85 2.01 2.821(4) 158.7 .
O7W H7W1 O4B 1.20 1.61 2.790(4) 166.5 .
O7W H7W2 O5W 1.10 1.88 2.897(5) 150.9 .
O8W H8W2 O6W 0.85 1.99 2.725(4) 143.9 4_576
O8W H8W1 O4B 0.85 1.96 2.731(4) 150.2 .
O9W H9W1 O7W 0.85 1.87 2.704(4) 168.2 .
O9W H9W2 O3D 1.10 1.67 2.755(4) 171.6 4_575

loop_
_geom_torsion_atom_site_label_1
_geom_torsion_atom_site_label_2
_geom_torsion_atom_site_label_3
_geom_torsion_atom_site_label_4
_geom_torsion
_geom_torsion_site_symmetry_1
_geom_torsion_site_symmetry_2
_geom_torsion_site_symmetry_3
_geom_torsion_site_symmetry_4
_geom_torsion_publ_flag
C6A C1A C2A C3A -1.1(6) . . . . ?
C7D C1A C2A C3A 177.8(4) . . . . ?
C1A C2A C3A C4A 1.2(7) . . . . ?
C2A C3A C4A C5A 0.1(7) . . . . ?
C3A C4A C5A C6A -1.2(6) . . . . ?
C3A C4A C5A C7A -179.2(4) . . . . ?
C2A C1A C6A O1A 178.2(3) . . . . ?
C7D C1A C6A O1A -0.8(6) . . . . ?
C2A C1A C6A C5A -0.1(6) . . . . ?
C7D C1A C6A C5A -179.1(4) . . . . ?
C4A C5A C6A O1A -176.9(3) . . . . ?
C7A C5A C6A O1A 1.0(6) . . . . ?
C4A C5A C6A C1A 1.2(6) . . . . ?
C7A C5A C6A C1A 179.1(4) . . . . ?
C4A C5A C7A C1B -110.6(5) . . . . ?
C6A C5A C7A C1B 71.6(5) . . . . ?
C5A C7A C1B C6B -98.7(5) . . . . ?
C5A C7A C1B C2B 81.8(5) . . . . ?
C6B C1B C2B C3B 0.5(6) . . . . ?
C7A C1B C2B C3B 180.0(4) . . . . ?
C1B C2B C3B C4B 0.9(7) . . . . ?
C2B C3B C4B C5B 0.2(7) . . . . ?
C3B C4B C5B C6B -2.4(6) . . . . ?
C3B C4B C5B C7B 175.2(4) . . . . ?
C2B C1B C6B C5B -2.9(7) . . . . ?
C7A C1B C6B C5B 177.6(4) . . . . ?
C2B C1B C6B O1B -178.5(4) . . . . ?
C7A C1B C6B O1B 2.0(6) . . . . ?
C4B C5B C6B C1B 3.9(7) . . . . ?
C7B C5B C6B C1B -173.7(4) . . . . ?
C4B C5B C6B O1B 179.5(3) . . . . ?
C7B C5B C6B O1B 1.9(6) . . . . ?
C4B C5B C7B C1C -83.4(5) . . . . ?
C6B C5B C7B C1C 94.1(5) . . . . ?
C1B C6B O1B P1B -95.3(4) . . . . ?
C5B C6B O1B P1B 88.8(4) . . . . ?
C6B O1B P1B O2B -26.1(4) . . . . ?
C6B O1B P1B O4B 94.9(3) . . . . ?
C6B O1B P1B O3B -147.3(3) . . . . ?
C5B C7B C1C C6C -85.0(5) . . . . ?
C5B C7B C1C C2C 91.6(5) . . . . ?
C6C C1C C2C C3C -0.1(6) . . . . ?
C7B C1C C2C C3C -176.8(4) . . . . ?
C1C C2C C3C C4C 1.2(6) . . . . ?
C2C C3C C4C C5C -0.9(6) . . . . ?
C3C C4C C5C C6C -0.6(6) . . . . ?
C3C C4C C5C C7C 173.8(4) . . . . ?
C2C C1C C6C O1C 177.5(4) . . . . ?
C7B C1C C6C O1C -5.9(6) . . . . ?
C2C C1C C6C C5C -1.5(6) . . . . ?
C7B C1C C6C C5C 175.0(4) . . . . ?
C4C C5C C6C C1C 1.9(6) . . . . ?
C7C C5C C6C C1C -172.4(4) . . . . ?
C4C C5C C6C O1C -177.3(3) . . . . ?
C7C C5C C6C O1C 8.5(6) . . . . ?
C4C C5C C7C C1D -90.9(5) . . . . ?
C6C C5C C7C C1D 83.1(5) . . . . ?
C5C C7C C1D C2D 66.4(5) . . . . ?
C5C C7C C1D C6D -110.3(5) . . . . ?
C6D C1D C2D C3D 2.6(6) . . . . ?
C7C C1D C2D C3D -174.3(4) . . . . ?
C1D C2D C3D C4D 2.6(7) . . . . ?
C2D C3D C4D C5D -4.0(7) . . . . ?
C3D C4D C5D C6D 0.2(6) . . . . ?
C3D C4D C5D C7D 176.2(4) . . . . ?
C4D C5D C6D C1D 5.2(6) . . . . ?
C7D C5D C6D C1D -170.7(4) . . . . ?
C4D C5D C6D O1D -175.5(4) . . . . ?
C7D C5D C6D O1D 8.6(6) . . . . ?
C2D C1D C6D C5D -6.5(6) . . . . ?
C7C C1D C6D C5D 170.3(4) . . . . ?
C2D C1D C6D O1D 174.1(4) . . . . ?
C7C C1D C6D O1D -9.1(6) . . . . ?
C2A C1A C7D C5D 109.9(5) . . . . ?
C6A C1A C7D C5D -71.1(5) . . . . ?
C4D C5D C7D C1A -64.6(5) . . . . ?
C6D C5D C7D C1A 111.2(5) . . . . ?
C5D C6D O1D P1D 88.6(4) . . . . ?
C1D C6D O1D P1D -92.0(4) . . . . ?
C6D O1D P1D O3D -92.6(3) . . . . ?
C6D O1D P1D O4D 144.1(3) . . . . ?
C6D O1D P1D O2D 23.7(3) . . . . ?
N4X C1X N1X C3X -178.3(4) . . . . ?
N2X C1X N1X C3X 2.9(6) . . . . ?
N6X C3X N1X C1X 179.7(4) . . . . ?
N3X C3X N1X C1X -1.2(6) . . . . ?
N4X C1X N2X C2X -179.6(4) . . . . ?
N1X C1X N2X C2X -0.9(6) . . . . ?
N5X C2X N2X C1X 177.4(3) . . . . ?
N3X C2X N2X C1X -3.1(6) . . . . ?
N6X C3X N3X C2X 176.8(4) . . . . ?
N1X C3X N3X C2X -2.3(6) . . . . ?
N5X C2X N3X C3X -175.8(4) . . . . ?
N2X C2X N3X C3X 4.7(6) . . . . ?
N6Y C3Y N1Y C1Y 179.0(4) . . . . ?
N3Y C3Y N1Y C1Y -1.3(6) . . . . ?
N2Y C1Y N1Y C3Y -1.6(6) . . . . ?
N4Y C1Y N1Y C3Y -179.8(4) . . . . ?
N4Y C1Y N2Y C2Y -179.0(4) . . . . ?
N1Y C1Y N2Y C2Y 2.9(6) . . . . ?
N5Y C2Y N2Y C1Y 178.0(3) . . . . ?
N3Y C2Y N2Y C1Y -1.6(6) . . . . ?
N6Y C3Y N3Y C2Y -177.8(4) . . . . ?
N1Y C3Y N3Y C2Y 2.4(6) . . . . ?
N5Y C2Y N3Y C3Y 179.4(4) . . . . ?
N2Y C2Y N3Y C3Y -1.0(6) . . . . ?
N6Z C3Z N3Z C2Z -179.9(4) . . . . ?
N1Z C3Z N3Z C2Z 0.4(6) . . . . ?
N5Z C2Z N3Z C3Z -177.1(3) . . . . ?
N2Z C2Z N3Z C3Z 3.6(6) . . . . ?
N4Z C1Z N2Z C2Z -177.7(4) . . . . ?
N1Z C1Z N2Z C2Z 0.9(6) . . . . ?
N5Z C2Z N2Z C1Z 176.5(3) . . . . ?
N3Z C2Z N2Z C1Z -4.2(6) . . . . ?
N6Z C3Z N1Z C1Z 177.0(4) . . . . ?
N3Z C3Z N1Z C1Z -3.3(6) . . . . ?
N4Z C1Z N1Z C3Z -178.7(3) . . . . ?
N2Z C1Z N1Z C3Z 2.7(6) . . . . ?
